data_7057261
loop_
_publ_author_name
'Nwachukwu, Chideraa I.'
'Kehoe, Zachary R.'
'Bowling, Nathan P.'
'Speetzen, Erin D.'
'Bosch, Eric'

_publ_section_title
;
 Cooperative halogen bonding and polarized \p-stacking in the formation of
 coloured charge-transfer co-crystals
;
_journal_issue 13
_journal_name_full 'New Journal of Chemistry'
_journal_page_first 10615
_journal_paper_doi 10.1039/C8NJ00693H
_journal_volume 42
_journal_year 2018
_chemical_formula_moiety 'C6 H3 I N2 O4, C7 H10 N2'
_chemical_formula_sum 'C13 H13 I N4 O4'
_chemical_formula_weight 416.17
_chemical_name_common
;
Co-crystal between 1-iodo-3,5-dinitrobenzene and 4-(N,N-dimethylamino)pyridine
;
_space_group_crystal_system monoclinic
_space_group_IT_number 14
_space_group_name_Hall '-P 2ybc'
_space_group_name_H-M_alt 'P 1 21/c 1'
_symmetry_space_group_name_Hall '-P 2ybc'
_symmetry_space_group_name_H-M 'P 1 21/c 1'
_atom_sites_solution_hydrogens geom
_audit_creation_method SHELXL-2017/1
_audit_update_record
;
2018-03-16 deposited with the CCDC.
2018-03-27 downloaded from the CCDC.
;
_cell_angle_alpha 90
_cell_angle_beta 99.9050(10)
_cell_angle_gamma 90
_cell_formula_units_Z 4
_cell_length_a 7.1573(3)
_cell_length_b 16.8141(7)
_cell_length_c 12.5916(5)
_cell_measurement_reflns_used 8614
_cell_measurement_temperature 100(2)
_cell_measurement_theta_max 27.10
_cell_measurement_theta_min 2.42
_cell_volume 1492.73(11)
_computing_cell_refinement 'SMART, Bruker, 2014'
_computing_data_collection 'SMART, Bruker, 2014'
_computing_data_reduction 'SAINT, Bruker, 2014'
_computing_molecular_graphics 'XSeed (Barbour, 2001)'
_computing_publication_material 'XSeed (Barbour, 2001)'
_computing_structure_refinement 'SHELXL-2017/1 (Sheldrick, 2015)'
_computing_structure_solution 'SHELXT 2014/6 (Sheldrick, 2015)'
_diffrn_ambient_temperature 100(2)
_diffrn_detector_area_resol_mean 8.3660
_diffrn_measured_fraction_theta_full 1.000
_diffrn_measured_fraction_theta_max 1.000
_diffrn_measurement_device_type 'Bruker APEX-II CCD'
_diffrn_measurement_method 'phi and omega scans'
_diffrn_radiation_monochromator graphite
_diffrn_radiation_source 'fine-focus sealed tube'
_diffrn_radiation_type MoK\a
_diffrn_radiation_wavelength 0.71073
_diffrn_reflns_av_R_equivalents 0.0225
_diffrn_reflns_av_unetI/netI 0.0146
_diffrn_reflns_Laue_measured_fraction_full 1.000
_diffrn_reflns_Laue_measured_fraction_max 1.000
_diffrn_reflns_limit_h_max 9
_diffrn_reflns_limit_h_min -9
_diffrn_reflns_limit_k_max 21
_diffrn_reflns_limit_k_min -21
_diffrn_reflns_limit_l_max 16
_diffrn_reflns_limit_l_min -16
_diffrn_reflns_number 19222
_diffrn_reflns_point_group_measured_fraction_full 1.000
_diffrn_reflns_point_group_measured_fraction_max 1.000
_diffrn_reflns_theta_full 25.242
_diffrn_reflns_theta_max 27.104
_diffrn_reflns_theta_min 2.040
_exptl_absorpt_coefficient_mu 2.169
_exptl_absorpt_correction_T_max 1.000
_exptl_absorpt_correction_T_min 0.8598
_exptl_absorpt_correction_type multi-scan
_exptl_absorpt_process_details 'SADABS V2014 (Bruker, 2014)'
_exptl_crystal_colour orange
_exptl_crystal_density_diffrn 1.852
_exptl_crystal_description block
_exptl_crystal_F_000 816
_exptl_crystal_size_max 0.350
_exptl_crystal_size_mid 0.150
_exptl_crystal_size_min 0.100
_refine_diff_density_max 0.478
_refine_diff_density_min -0.327
_refine_diff_density_rms 0.067
_refine_ls_extinction_method none
_refine_ls_goodness_of_fit_ref 1.086
_refine_ls_hydrogen_treatment constr
_refine_ls_matrix_type full
_refine_ls_number_parameters 201
_refine_ls_number_reflns 3298
_refine_ls_number_restraints 0
_refine_ls_restrained_S_all 1.086
_refine_ls_R_factor_all 0.0216
_refine_ls_R_factor_gt 0.0180
_refine_ls_shift/su_max 0.004
_refine_ls_shift/su_mean 0.000
_refine_ls_structure_factor_coef Fsqd
_refine_ls_weighting_details 'w=1/[\s^2^(Fo^2^)+(0.0154P)^2^+1.3952P] where P=(Fo^2^+2Fc^2^)/3'
_refine_ls_weighting_scheme calc
_refine_ls_wR_factor_gt 0.0400
_refine_ls_wR_factor_ref 0.0421
_reflns_Friedel_coverage 0.000
_reflns_number_gt 2960
_reflns_number_total 3298
_reflns_threshold_expression 'I > 2\s(I)'
_cod_data_source_file c8nj00693h1.cif
_cod_data_source_block eb496_a
_cod_depositor_comments 'Adding full bibliography for 7057261--7057264.cif.'
_cod_database_code 7057261
_shelx_shelxl_version_number 2017/1
_shelx_space_group_comment
;
The symmetry employed for this shelxl refinement is uniquely defined
by the following loop, which should always be used as a source of
symmetry information in preference to the above space-group names.
They are only intended as comments.
;
_shelx_estimated_absorpt_t_min 0.860
_shelx_estimated_absorpt_t_max 1.000

loop_
_space_group_symop_operation_xyz
'x, y, z'
'-x, y+1/2, -z+1/2'
'-x, -y, -z'
'x, -y-1/2, z-1/2'

loop_
_atom_site_label
_atom_site_type_symbol
_atom_site_fract_x
_atom_site_fract_y
_atom_site_fract_z
_atom_site_U_iso_or_equiv
_atom_site_adp_type
_atom_site_occupancy
_atom_site_site_symmetry_order
_atom_site_calc_flag
_atom_site_refinement_flags_posn
_atom_site_refinement_flags_adp
I1 I 0.29382(2) 0.75308(2) 0.55676(2) 0.01324(4) Uani 1 1 d . .
O1 O 0.7568(2) 0.69417(9) 0.95065(12) 0.0273(3) Uani 1 1 d . .
N1 N 0.0986(2) 0.66222(10) 0.37600(13) 0.0170(3) Uani 1 1 d . .
C1 C 0.0111(3) 0.67322(11) 0.27367(15) 0.0155(4) Uani 1 1 d . .
H1 H 0.001825 0.726177 0.246987 0.019 Uiso 1 1 calc R U
O2 O 0.7942(2) 0.80202(10) 1.04618(11) 0.0239(3) Uani 1 1 d . .
N2 N -0.1407(3) 0.47333(10) 0.17895(14) 0.0256(4) Uani 1 1 d . .
C2 C -0.0662(3) 0.61384(11) 0.20452(15) 0.0142(4) Uani 1 1 d . .
H2 H -0.124627 0.626228 0.132876 0.017 Uiso 1 1 calc R U
O3 O 0.5337(2) 1.04992(9) 0.88917(13) 0.0309(4) Uani 1 1 d . .
N3 N 0.7339(2) 0.76548(10) 0.96319(13) 0.0179(3) Uani 1 1 d . .
C3 C -0.0577(3) 0.53451(11) 0.24105(15) 0.0150(4) Uani 1 1 d . .
O4 O 0.4008(2) 1.05296(9) 0.72183(12) 0.0269(3) Uani 1 1 d . .
N4 N 0.4774(2) 1.01783(10) 0.80307(14) 0.0194(4) Uani 1 1 d . .
C4 C 0.0366(3) 0.52171(12) 0.34761(15) 0.0158(4) Uani 1 1 d . .
H4 H 0.049931 0.469430 0.376541 0.019 Uiso 1 1 calc R U
C5 C 0.1092(3) 0.58608(12) 0.40934(16) 0.0173(4) Uani 1 1 d . .
H5 H 0.171496 0.575805 0.480902 0.021 Uiso 1 1 calc R U
C6 C -0.2419(3) 0.48717(14) 0.07041(17) 0.0263(5) Uani 1 1 d . .
H6A H -0.314495 0.536703 0.068731 0.039 Uiso 1 1 calc R U
H6B H -0.328674 0.442776 0.048410 0.039 Uiso 1 1 calc R U
H6C H -0.150839 0.491368 0.020775 0.039 Uiso 1 1 calc R U
C7 C -0.1045(4) 0.39126(12) 0.21332(19) 0.0290(5) Uani 1 1 d . .
H7A H 0.032233 0.380894 0.224398 0.044 Uiso 1 1 calc R U
H7B H -0.169714 0.355329 0.157738 0.044 Uiso 1 1 calc R U
H7C H -0.151579 0.382321 0.280965 0.044 Uiso 1 1 calc R U
C8 C 0.4362(3) 0.81058(11) 0.69593(14) 0.0129(4) Uani 1 1 d . .
C9 C 0.5418(3) 0.76825(11) 0.78051(15) 0.0136(4) Uani 1 1 d . .
H9 H 0.558090 0.712365 0.775743 0.016 Uiso 1 1 calc R U
C10 C 0.6230(3) 0.81014(12) 0.87241(15) 0.0144(4) Uani 1 1 d . .
C11 C 0.6040(3) 0.89113(11) 0.88402(15) 0.0148(4) Uani 1 1 d . .
H11 H 0.658562 0.918173 0.948135 0.018 Uiso 1 1 calc R U
C12 C 0.5008(3) 0.93074(11) 0.79684(15) 0.0142(4) Uani 1 1 d . .
C13 C 0.4158(3) 0.89250(11) 0.70334(15) 0.0135(4) Uani 1 1 d . .
H13 H 0.345061 0.921745 0.645450 0.016 Uiso 1 1 calc R U

loop_
_atom_site_aniso_label
_atom_site_aniso_U_11
_atom_site_aniso_U_22
_atom_site_aniso_U_33
_atom_site_aniso_U_23
_atom_site_aniso_U_13
_atom_site_aniso_U_12
I1 0.01399(7) 0.01366(7) 0.01146(7) -0.00188(4) 0.00046(4) -0.00073(4)
O1 0.0326(9) 0.0224(8) 0.0242(8) 0.0063(6) -0.0034(7) 0.0063(7)
N1 0.0160(8) 0.0182(8) 0.0166(8) -0.0046(7) 0.0021(6) -0.0025(7)
C1 0.0163(9) 0.0133(9) 0.0179(9) 0.0007(7) 0.0055(7) -0.0001(7)
O2 0.0206(8) 0.0369(9) 0.0121(7) 0.0006(6) -0.0032(6) 0.0025(6)
N2 0.0369(11) 0.0163(9) 0.0190(9) -0.0021(7) -0.0084(8) -0.0037(8)
C2 0.0137(9) 0.0176(9) 0.0110(8) 0.0025(7) 0.0011(7) 0.0007(7)
O3 0.0399(10) 0.0206(8) 0.0287(9) -0.0110(7) -0.0040(7) -0.0032(7)
N3 0.0139(8) 0.0248(9) 0.0145(8) 0.0035(7) 0.0010(6) 0.0016(7)
C3 0.0149(9) 0.0152(9) 0.0142(9) -0.0018(7) 0.0006(7) -0.0008(7)
O4 0.0372(9) 0.0156(7) 0.0257(8) 0.0034(6) -0.0007(7) 0.0023(6)
N4 0.0198(9) 0.0168(8) 0.0216(9) -0.0027(7) 0.0034(7) -0.0027(7)
C4 0.0160(9) 0.0156(9) 0.0153(9) 0.0017(7) 0.0010(7) 0.0000(7)
C5 0.0168(10) 0.0223(10) 0.0121(9) -0.0002(8) 0.0000(7) -0.0004(8)
C6 0.0320(12) 0.0273(11) 0.0163(10) -0.0052(9) -0.0057(9) -0.0049(9)
C7 0.0422(14) 0.0136(10) 0.0280(12) -0.0020(9) -0.0032(10) -0.0041(9)
C8 0.0118(9) 0.0155(9) 0.0114(9) -0.0015(7) 0.0014(7) -0.0018(7)
C9 0.0135(9) 0.0129(8) 0.0148(9) 0.0009(7) 0.0038(7) 0.0009(7)
C10 0.0112(9) 0.0194(9) 0.0123(9) 0.0041(7) 0.0013(7) 0.0002(7)
C11 0.0137(9) 0.0192(9) 0.0112(9) -0.0028(7) 0.0008(7) -0.0024(7)
C12 0.0133(9) 0.0124(9) 0.0173(9) -0.0008(7) 0.0040(7) -0.0013(7)
C13 0.0120(9) 0.0164(9) 0.0118(9) 0.0017(7) 0.0009(7) -0.0004(7)

loop_
_atom_type_symbol
_atom_type_description
_atom_type_scat_dispersion_real
_atom_type_scat_dispersion_imag
_atom_type_scat_source
C C 0.0033 0.0016 'International Tables Vol C Tables 4.2.6.8 and 6.1.1.4'
H H 0.0000 0.0000 'International Tables Vol C Tables 4.2.6.8 and 6.1.1.4'
N N 0.0061 0.0033 'International Tables Vol C Tables 4.2.6.8 and 6.1.1.4'
O O 0.0106 0.0060 'International Tables Vol C Tables 4.2.6.8 and 6.1.1.4'
I I -0.4742 1.8119 'International Tables Vol C Tables 4.2.6.8 and 6.1.1.4'

loop_
_geom_angle_atom_site_label_1
_geom_angle_atom_site_label_2
_geom_angle_atom_site_label_3
_geom_angle
C1 N1 C5 114.94(16)
N1 C1 C2 125.20(18)
N1 C1 H1 117.4
C2 C1 H1 117.4
C3 N2 C6 121.08(17)
C3 N2 C7 120.41(17)
C6 N2 C7 117.80(17)
C1 C2 C3 119.35(17)
C1 C2 H2 120.3
C3 C2 H2 120.3
O1 N3 O2 124.46(17)
O1 N3 C10 117.62(16)
O2 N3 C10 117.91(17)
N2 C3 C2 122.44(17)
N2 C3 C4 121.31(18)
C2 C3 C4 116.21(17)
O3 N4 O4 124.21(18)
O3 N4 C12 117.64(17)
O4 N4 C12 118.14(16)
C5 C4 C3 119.20(18)
C5 C4 H4 120.4
C3 C4 H4 120.4
N1 C5 C4 125.08(18)
N1 C5 H5 117.5
C4 C5 H5 117.5
N2 C6 H6A 109.5
N2 C6 H6B 109.5
H6A C6 H6B 109.5
N2 C6 H6C 109.5
H6A C6 H6C 109.5
H6B C6 H6C 109.5
N2 C7 H7A 109.5
N2 C7 H7B 109.5
H7A C7 H7B 109.5
N2 C7 H7C 109.5
H7A C7 H7C 109.5
H7B C7 H7C 109.5
C13 C8 C9 120.34(17)
C13 C8 I1 118.03(13)
C9 C8 I1 121.59(14)
C8 C9 C10 118.11(17)
C8 C9 H9 120.9
C10 C9 H9 120.9
C11 C10 C9 123.55(17)
C11 C10 N3 117.98(17)
C9 C10 N3 118.47(17)
C10 C11 C12 116.11(17)
C10 C11 H11 121.9
C12 C11 H11 121.9
C11 C12 C13 123.14(17)
C11 C12 N4 118.99(17)
C13 C12 N4 117.87(17)
C12 C13 C8 118.73(17)
C12 C13 H13 120.6
C8 C13 H13 120.6

loop_
_geom_bond_atom_site_label_1
_geom_bond_atom_site_label_2
_geom_bond_distance
I1 C8 2.1045(18)
O1 N3 1.224(2)
N1 C1 1.345(2)
N1 C5 1.345(3)
C1 C2 1.377(3)
C1 H1 0.9500
O2 N3 1.225(2)
N2 C3 1.365(2)
N2 C6 1.451(3)
N2 C7 1.456(3)
C2 C3 1.409(3)
C2 H2 0.9500
O3 N4 1.216(2)
N3 C10 1.479(2)
C3 C4 1.411(3)
O4 N4 1.226(2)
N4 C12 1.478(2)
C4 C5 1.381(3)
C4 H4 0.9500
C5 H5 0.9500
C6 H6A 0.9800
C6 H6B 0.9800
C6 H6C 0.9800
C7 H7A 0.9800
C7 H7B 0.9800
C7 H7C 0.9800
C8 C13 1.390(3)
C8 C9 1.391(3)
C9 C10 1.394(3)
C9 H9 0.9500
C10 C11 1.379(3)
C11 C12 1.384(3)
C11 H11 0.9500
C12 C13 1.387(3)
C13 H13 0.9500

loop_
_geom_hbond_atom_site_label_D
_geom_hbond_atom_site_label_H
_geom_hbond_atom_site_label_A
_geom_hbond_distance_DH
_geom_hbond_distance_HA
_geom_hbond_distance_DA
_geom_hbond_angle_DHA
_geom_hbond_site_symmetry_A
_geom_hbond_publ_flag
C2 H2 O1 0.95 2.57 3.501(2) 165.5 1_454 yes
C5 H5 O3 0.95 2.48 3.333(2) 150.0 2_646 yes
